data_1573067
loop_
_publ_author_name
'Griffin, Liam P.'
'Aldridge, Simon'

_publ_section_title
;
 Zinc borylation and reduction by a diborane(4) species <i>via</i> B-O
 bond formation.
;
_journal_issue 46
_journal_name_full 'Chemical science'
_journal_page_first 19577
_journal_page_last 19582
_journal_paper_doi 10.1039/d4sc06389a
_journal_volume 15
_journal_year 2024
_chemical_formula_moiety 'C36 H51 B N4 O2 Zn'
_chemical_formula_sum 'C36 H51 B N4 O2 Zn'
_chemical_formula_weight 647.98
_space_group_crystal_system monoclinic
_space_group_IT_number 14
_space_group_name_Hall '-P 2ybc'
_space_group_name_H-M_alt 'P 1 21/c 1'
_atom_sites_solution_hydrogens geom
_atom_sites_solution_primary dual
_audit_creation_date 2024-09-10
_audit_creation_method
;
Olex2 1.5
(compiled 2024.02.16 svn.r378c4104 for OlexSys, GUI svn.r6928)
;
_audit_update_record
;
2024-09-19 deposited with the CCDC.	2024-11-04 downloaded from the CCDC.
;
_cell_angle_alpha 90
_cell_angle_beta 92.9187(4)
_cell_angle_gamma 90
_cell_formula_units_Z 8
_cell_length_a 13.88904(6)
_cell_length_b 26.07802(12)
_cell_length_c 20.16258(9)
_cell_measurement_reflns_used 134879
_cell_measurement_temperature 100.00(10)
_cell_measurement_theta_max 75.8510
_cell_measurement_theta_min 2.7350
_cell_volume 7293.39(6)
_computing_cell_refinement 'CrysAlisPro 1.171.43.95a (Rigaku OD, 2023)'
_computing_data_collection 'CrysAlisPro 1.171.43.95a (Rigaku OD, 2023)'
_computing_data_reduction 'CrysAlisPro 1.171.43.95a (Rigaku OD, 2023)'
_computing_molecular_graphics 'Olex2 1.5 (Dolomanov et al., 2009)'
_computing_publication_material 'Olex2 1.5 (Dolomanov et al., 2009)'
_computing_structure_refinement 'SHELXL 2018/3 (Sheldrick, 2015)'
_computing_structure_solution 'SHELXT 2018/2 (Sheldrick, 2018)'
_diffrn_ambient_environment N~2~
_diffrn_ambient_temperature 100.00(10)
_diffrn_detector 'Hybrid Pixel Array Detector'
_diffrn_detector_area_resol_mean 10.0000
_diffrn_detector_type 'HyPix-Arc 150'
_diffrn_measured_fraction_theta_full 1.000
_diffrn_measured_fraction_theta_max 0.987
_diffrn_measurement_details
;
List of Runs (angles in degrees, time in seconds):

  # Type    Start    End  Width  t~exp~   \w     \q     \k     \f   Frames
#--------------------------------------------------------------------------
  1  \w      9.00  48.00   0.50    5.00    --   56.98 -45.00   0.00   78
  2  \w      7.00  34.00   0.50    5.00    --   56.98 -30.00 -90.00   54
  3  \w     26.00  72.00   0.50    5.00    --   56.98 -94.00-150.00   92
  4  \w     62.00  89.00   0.50    5.00    --   56.98  45.00 -60.00   54
  5  \w     79.00 105.00   0.50    5.00    --   69.64  45.00 120.00   52
  6  \w     21.00  47.00   0.50    5.00    --   69.64 -45.00-120.00   52
  7  \w     78.00 120.00   0.50    5.00    --   69.64  45.00   0.00   84
  8  \w     29.00  68.00   0.50    5.00    --   69.64 -94.00  60.00   78
  9  \w     30.00  81.00   0.50    5.00    --   69.64 -94.00 -30.00  102
 10  \w     80.00 121.00   0.50    5.00    --   69.64  45.00-150.00   82
 11  \w     80.00 116.00   0.50    5.00    --   69.64  61.00  90.00   72
 12  \w     80.00 115.00   0.50    5.00    --   69.64  45.00 150.00   70
 13  \w     54.00 105.00   0.50    5.00    --   84.06-111.00  30.00  102
 14  \w     41.00  66.00   0.50    5.00    --   84.06 -61.00 -60.00   50
 15  \w     37.00  62.00   0.50    5.00    --   84.06 -61.00 -30.00   50
 16  \w     43.00  68.00   0.50    5.00    --   84.06 -77.00 -60.00   50
 17  \w     37.00  64.00   0.50    5.00    --   84.06 -61.00 -90.00   54
 18  \w     53.00  78.00   0.50    5.00    --   84.06 -77.00 -30.00   50
 19  \w     37.00  62.00   0.50    5.00    --   84.06 -61.00  30.00   50
 20  \w     57.00  83.00   0.50    5.00    --   84.06 -94.00 -30.00   52
 21  \w     41.00  76.00   0.50    5.00    --   84.06 -94.00-180.00   70
 22  \w     43.00  68.00   0.50    5.00    --   84.06 -77.00   0.00   50
 23  \w     93.00 133.00   0.50    5.00    --   84.06  45.00  60.00   80
 24  \w     96.00 125.00   0.50    5.00    --   84.06  45.00   0.00   58
 25  \w     40.00  68.00   0.50    5.00    --   84.06 -61.00 120.00   56
 26  \w     38.00  72.00   0.50    5.00    --   84.06 -61.00   0.00   68
 27  \w     73.00 126.00   0.50    5.00    --   86.75  25.00-171.71  106
 28  \w     56.00  94.00   0.50    5.00    --   86.75  17.00 -10.66   76
 29  \w     49.00  80.00   0.50    5.00    --   86.75   8.00 -90.64   62
 30  \w    102.00 128.00   0.50    5.00    --   86.75  22.00  96.85   52
 31  \w     57.00  96.00   0.50    5.00    --   86.75  22.00  96.85   78
 32  \w     41.00  92.00   0.50    5.00    --   86.75  -2.00  48.89  102
 33  \w    105.00 130.00   0.50    5.00    --   86.75  -1.00 140.72   50
 34  \w     43.00  83.00   0.50    5.00    --   86.75  -1.00 140.72   80
 35  \w     53.00 138.00   0.50    5.00    --   86.75  22.00  30.26  170
 36  \w     65.00 133.00   0.50    5.00    --   86.75  24.00 -92.97  136
 37  \w      4.00  29.00   0.50    5.00    --   56.98 -30.00 -30.00   50
 38  \w      7.00  33.00   0.50    5.00    --   56.98 -30.00-180.00   52
 39  \w      9.00  37.00   0.50    5.00    --   56.98 -30.00  30.00   56
 40  \w     44.00  71.00   0.50    5.00    --   56.98 -94.00  90.00   54
 41  \w     27.00  68.00   0.50    5.00    --   56.98 -94.00 120.00   82
 42  \w     47.00 101.00   0.50    5.00    --   69.64-125.00-150.00  108
 43  \w     27.00  71.00   0.50    5.00    --   69.64 -94.00 -90.00   88
 44  \w     89.00 114.00   0.50    5.00    --   69.64   0.00 -30.00   50
 45  \w     35.00  63.00   0.50    5.00    --   69.64   0.00 -30.00   56
 46  \w     78.00 103.00   0.50    5.00    --   69.64-125.00 -60.00   50
 47  \w     81.00 107.00   0.50    5.00    --   69.64  45.00-180.00   52
 48  \w     77.00 103.00   0.50    5.00    --   69.64-125.00  90.00   52
 49  \w     23.00  49.00   0.50    5.00    --   69.64-125.00 -60.00   52
 50  \w     73.00 105.00   0.50    5.00    --   84.06-111.00 120.00   64
 51  \w     55.00  91.00   0.50    5.00    --   84.06 -94.00  60.00   72
 52  \w     52.00 108.00   0.50    5.00    --   84.06-111.00  60.00  112
 53  \w     76.00 104.00   0.50    5.00    --   84.06-111.00 -30.00   56
 54  \w     40.00  72.00   0.50    5.00    --   84.06-111.00 -30.00   64
 55  \w     46.00  72.00   0.50    5.00    --   84.06-111.00 120.00   52
 56  \w     78.00 108.00   0.50    5.00    --   84.06-111.00-120.00   60
 57  \w     56.00  82.00   0.50    5.00    --   84.06 -94.00 -60.00   52
 58  \w     70.00 108.00   0.50    5.00    --   84.06-111.00-180.00   76
 59  \w     51.00  77.00   0.50    5.00    --   84.06 -94.00  90.00   52
 60  \w     55.00  80.00   0.50    5.00    --   84.06 -77.00 -90.00   50
 61  \w     98.00 124.00   0.50    5.00    --   84.06  30.00-150.00   52
 62  \w     74.00 108.00   0.50    5.00    --   84.06-111.00 -90.00   68
 63  \w     41.00  69.00   0.50    5.00    --   84.06 -61.00-150.00   56
 64  \w     82.00 108.00   0.50    5.00    --   84.06-111.00   0.00   52
 65  \w     96.00 122.00   0.50    5.00    --   84.06  45.00 120.00   52
 66  \w     41.00  66.00   0.50    5.00    --   84.06 -94.00-150.00   50
 67  \w     53.00  79.00   0.50    5.00    --   84.06 -77.00-180.00   52
 68  \w     43.00  87.00   0.50    5.00    --   84.06 -77.00 120.00   88
 69  \w     47.00  73.00   0.50    5.00    --   84.06 -77.00-150.00   52
 70  \w     98.00 124.00   0.50    5.00    --   84.06 178.00 -90.00   52
 71  \w     48.00  83.00   0.50    5.00    --   84.06 178.00-120.00   70
 72  \w     44.00  69.00   0.50    5.00    --   84.06 -61.00  30.00   50
 73  \w     72.00 108.00   0.50    5.00    --   84.06-111.00 150.00   72
 74  \w     42.00  68.00   0.50    5.00    --   84.06 -94.00  30.00   52
 75  \w     91.00 117.00   0.50    5.00    --   84.06 178.00-120.00   52
 76  \w     77.00 106.00   0.50    5.00    --   84.06-111.00-150.00   58
 77  \w     50.00  76.00   0.50    5.00    --   84.06 -77.00  90.00   52
 78  \w     80.00 106.00   0.50    5.00    --   84.06  30.00-120.00   52
 79  \w    112.00 137.00   0.50    5.00    --   84.06  30.00 -90.00   50
 80  \w     60.00  85.00   0.50    5.00    --   84.06 -94.00-120.00   50
 81  \w     75.00 110.00   0.50    5.00    --   84.06  15.00 150.00   70
 82  \w     74.00  99.00   0.50    5.00    --   84.06 -94.00 -30.00   50
 83  \w     95.00 121.00   0.50    5.00    --   84.06 178.00-150.00   52
 84  \w     50.00  76.00   0.50    5.00    --   86.75  -2.00 110.00   52
 85  \w     70.00 116.00   0.50    5.00    --   86.75   8.00  74.46   92
 86  \w     99.00 125.00   0.50    5.00    --   86.75  -2.00 110.00   52
 87  \w     91.00 116.00   0.50    5.00    --   86.75  49.00 154.17   50
 88  \w     42.00 107.00   0.50    5.00    --   86.75-107.00 -70.21  130
 89  \w    -39.00 -13.00   0.50    5.00    --   -6.75 -48.00 -11.65   52
 90  \w      6.00  35.00   0.50    5.00    --   -6.75  61.00-120.00   58
 91  \w      4.00  40.00   0.50    5.00    --   -6.75  61.00  90.00   72
 92  \w     -3.00  23.00   0.50    5.00    --   -6.75  61.00-180.00   52
 93  \w     -9.00  16.00   0.50    5.00    --   10.00 101.00-153.66   50
 94  \w     -9.00  16.00   0.50    5.00    --   10.00 101.00 -73.12   50
 95  \w     -4.00  21.50   0.50    5.00    --   14.00 100.00 -19.14   51
 96  \w     -4.00  21.00   0.50    5.00    --   14.00 100.00 129.16   50
 97  \w     16.00  41.00   0.50    5.00    --   26.00  87.00-158.80   50
 98  \w     13.00  38.00   0.50    5.00    --   26.00  92.00  96.20   50
 99  \w     13.00  40.00   0.50    5.00    --   26.00  92.00 -59.14   54
100  \w     16.00  41.00   0.50    5.00    --   26.00  87.00  32.15   50
101  \w     17.00  42.00   0.50    5.00    --   26.00  86.00-117.09   50
102  \w     27.00  52.00   0.50    5.00    --   30.00  77.00 161.88   50
103  \w     27.00  52.00   0.50    5.00    --   30.00  76.00-118.66   50
104  \w     32.00  57.00   0.50    5.00    --   34.00  74.00  64.32   50
105  \w     32.00  57.00   0.50    5.00    --   34.00  75.00-162.59   50
106  \w     32.00  57.00   0.50    5.00    --   34.00  74.00 118.76   50
107  \w     36.00  61.00   0.50    5.00    --   38.00  74.00  -0.68   50
108  \w     36.00  61.00   0.50    5.00    --   38.00  74.00 -65.79   50
109  \w     35.00  60.00   0.50    5.00    --   38.00  77.00 -27.00   50
110  \w     35.00  60.00   0.50    5.00    --   38.00  77.00 -51.22   50
111  \w     40.00  65.00   0.50    5.00    --   42.00  75.00-114.46   50
112  \w     39.00  64.00   0.50    5.00    --   42.00  77.00-156.87   50
113  \w     39.00  64.00   0.50    5.00    --   42.00  76.00  13.72   50
114  \w     39.00  64.00   0.50    5.00    --   42.00  76.00  28.56   50
115  \w     39.00  64.00   0.50    5.00    --   42.00  77.00  82.73   50
116  \w     43.00  68.00   0.50    5.00    --   46.00  76.00 -28.46   50
117  \w     43.00  68.00   0.50    5.00    --   46.00  77.00 -76.11   50
118  \w     43.00  68.00   0.50    5.00    --   46.00  76.00-102.47   50
119  \w     43.00  68.00   0.50    5.00    --   46.00  77.00 129.30   50
120  \w     44.00  69.00   0.50    5.00    --   46.00  74.00  75.93   50
121  \w     44.00  69.00   0.50    5.00    --   46.00  75.00 102.66   50
122  \w     43.00  68.00   0.50    5.00    --   46.00  76.00 118.74   50
123  \w     47.00  72.00   0.50    5.00    --   50.00  77.00  45.46   50
124  \w     47.00  72.00   0.50    5.00    --   50.00  77.00 165.51   50
125  \w     47.00  72.00   0.50    5.00    --   50.00  76.00-139.03   50
126  \w     50.00  75.00   0.50    5.00    --   50.00  72.00-156.59   50
127  \w     47.00  72.00   0.50    5.00    --   50.00  77.00 147.66   50
128  \w     48.00  73.00   0.50    5.00    --   50.00  74.00 -18.80   50
129  \w     48.00  73.00   0.50    5.00    --   50.00  74.00-105.27   50
130  \w     52.00  77.00   0.50    5.00    --   54.00  74.00  -3.73   50
131  \w     51.00  76.00   0.50    5.00    --   54.00  77.00 -66.33   50
132  \w      4.00  33.00   0.50    5.00    --   56.98 -30.00 -60.00   58
133  \w     21.00  89.00   0.50    5.00    --   56.98  15.00 120.00  136
134  \w      8.00  33.00   0.50    5.00    --   56.98 -30.00 150.00   50
135  \w      4.00  37.00   0.50    5.00    --   56.98 -30.00  90.00   66
136  \w      4.00  29.00   0.50    5.00    --   56.98 -30.00   0.00   50
137  \w     59.00  84.00   0.50    5.00    --   58.00  68.00  33.41   50
138  \w     58.00  83.00   0.50    5.00    --   58.00  72.00  18.19   50
139  \w     55.00  80.00   0.50    5.00    --   58.00  77.00-102.13   50
140  \w     60.00  85.00   0.50    5.00    --   58.00  65.00 162.24   50
141  \w     57.00  82.00   0.50    5.00    --   58.00  73.00 -73.59   50
142  \w     58.00  83.00   0.50    5.00    --   58.00  72.00  86.44   50
143  \w     58.00  83.00   0.50    5.00    --   58.00  71.00-141.16   50
144  \w     63.00  88.00   0.50    5.00    --   62.00  70.00  -1.51   50
145  \w     63.00  88.00   0.50    5.00    --   62.00  70.00 116.04   50
146  \w     62.00  87.00   0.50    5.00    --   62.00  72.00  97.97   50
147  \w     63.00  88.00   0.50    5.00    --   62.00  69.00 -21.47   50
148  \w     64.00  89.00   0.50    5.00    --   66.00  74.00  68.84   50
149  \w     66.00  91.00   0.50    5.00    --   66.00  72.00-161.05   50
150  \w     64.00  89.00   0.50    5.00    --   66.00  74.00 159.93   50
151  \w     64.00  89.00   0.50    5.00    --   66.00  74.00-107.86   50
152  \w     64.00  89.00   0.50    5.00    --   66.00  74.00  53.96   50
153  \w     66.00  91.00   0.50    5.00    --   66.00  72.00-129.31   50
154  \w     64.00  89.00   0.50    5.00    --   66.00  75.00 -63.21   50
155  \w     66.00  91.00   0.50    5.00    --   69.64  77.00-180.00   50
156  \w     66.00  91.00   0.50    5.00    --   69.64  77.00   0.00   50
157  \w     66.00  91.00   0.50    5.00    --   69.64  77.00  90.00   50
158  \w     19.00  45.00   0.50    5.00    --   69.64 -45.00  60.00   52
159  \w     66.00  91.00   0.50    5.00    --   69.64  77.00 120.00   50
160  \w     66.00 103.00   0.50    5.00    --   69.64  77.00-150.00   74
161  \w     66.00  91.00   0.50    5.00    --   69.64  77.00  30.00   50
162  \w     66.00 109.00   0.50    5.00    --   69.64  77.00 -60.00   86
163  \w     66.00  91.00   0.50    5.00    --   69.64  77.00 -90.00   50
164  \w     19.00  47.00   0.50    5.00    --   69.64 -45.00 120.00   56
165  \w     66.00  91.00   0.50    5.00    --   69.64  77.00 -30.00   50
166  \w     77.00 102.00   0.50    5.00    --   74.00  59.00 -81.40   50
167  \w     89.00 124.00   0.50    5.00    --   84.06  45.00 150.00   70
168  \w     63.00  99.00   0.50    5.00    --   84.06 178.00-180.00   72
169  \w     72.00  98.00   0.50    5.00    --   84.06 178.00 -30.00   52
170  \w     89.00 114.00   0.50    5.00    --   84.06  45.00-120.00   50
171  \w     72.00  98.00   0.50    5.00    --   84.06 178.00  90.00   52
172  \w     89.00 119.00   0.50    5.00    --   84.06  45.00 -60.00   60
173  \w     90.00 117.00   0.50    5.00    --   84.06  45.00-180.00   54
174  \w     71.00  97.00   0.50    5.00    --   84.06 178.00 120.00   52
175  \w     89.00 114.00   0.50    5.00    --   84.06  45.00 -90.00   50
176  \w     57.00 105.00   0.50    5.00    --   84.06 178.00  60.00   96
177  \w     71.00  97.00   0.50    5.00    --   84.06 178.00 150.00   52
178  \w     89.00 123.00   0.50    5.00    --   84.06  45.00  30.00   68
179  \w     98.00 124.00   0.50    5.00    --   84.06   0.00  30.00   52
180  \w     89.00 114.00   0.50    5.00    --   84.06  45.00 -30.00   50
181  \w     42.00  83.00   0.50    5.00    --   84.06   0.00  30.00   82
182  \w     89.00 114.00   0.50    5.00    --   84.06  45.00 120.00   50
183  \w     89.00 114.00   0.50    5.00    --   84.06  45.00   0.00   50
184  \w     53.00  99.00   0.50    5.00    --   84.06 178.00   0.00   92
185  \w     89.00 114.00   0.50    5.00    --   84.06  45.00  90.00   50
186  \w     73.00  99.00   0.50    5.00    --   84.06 178.00 -90.00   52
187  \w     74.00 101.00   0.50    5.00    --   84.06 178.00 -60.00   54
188  \w     81.00 107.00   0.50    5.00    --   84.06 178.00  30.00   52
189  \w     84.00 117.00   0.50    5.00    --   84.06 178.00-120.00   66
190  \w     89.00 114.00   0.50    5.00    --   84.06  45.00-150.00   50
191  \w     83.00 109.00   0.50    5.00    --   84.06 178.00-150.00   52
192  \w     60.00 130.00   0.50    5.00    --   86.75   2.00 -71.33  140
193  \w     88.00 113.00   0.50    5.00    --   86.75  35.00 124.82   50
194  \w     44.00 108.00   0.50    5.00    --   86.75   2.00-137.13  128
;
_diffrn_measurement_device 'four-circle diffractometer'
_diffrn_measurement_device_type 'XtaLAB Synergy R, DW system, HyPix-Arc 150'
_diffrn_measurement_method '\w scans'
_diffrn_orient_matrix_type 'CrysAlisPro convention (1999,Acta A55,543-557)'
_diffrn_orient_matrix_UB_11 -0.0057779000
_diffrn_orient_matrix_UB_12 -0.0486861000
_diffrn_orient_matrix_UB_13 -0.0432840000
_diffrn_orient_matrix_UB_21 -0.1105445000
_diffrn_orient_matrix_UB_22 0.0051741000
_diffrn_orient_matrix_UB_23 -0.0067196000
_diffrn_orient_matrix_UB_31 0.0088979000
_diffrn_orient_matrix_UB_32 0.0330426000
_diffrn_orient_matrix_UB_33 -0.0627489000
_diffrn_radiation_monochromator mirror
_diffrn_radiation_probe x-ray
_diffrn_radiation_type 'Cu K\a'
_diffrn_radiation_wavelength 1.54184
_diffrn_reflns_av_R_equivalents 0.0730
_diffrn_reflns_av_unetI/netI 0.0200
_diffrn_reflns_Laue_measured_fraction_full 1.000
_diffrn_reflns_Laue_measured_fraction_max 0.987
_diffrn_reflns_limit_h_max 17
_diffrn_reflns_limit_h_min -17
_diffrn_reflns_limit_k_max 32
_diffrn_reflns_limit_k_min -32
_diffrn_reflns_limit_l_max 23
_diffrn_reflns_limit_l_min -25
_diffrn_reflns_number 325188
_diffrn_reflns_point_group_measured_fraction_full 1.000
_diffrn_reflns_point_group_measured_fraction_max 0.987
_diffrn_reflns_theta_full 67.684
_diffrn_reflns_theta_max 76.222
_diffrn_reflns_theta_min 2.772
_diffrn_source 'Rotating-anode X-ray tube'
_diffrn_source_type 'Rigaku (Cu) X-ray Source'
_exptl_absorpt_coefficient_mu 1.196
_exptl_absorpt_correction_T_max 1.00000
_exptl_absorpt_correction_T_min 0.58018
_exptl_absorpt_correction_type multi-scan
_exptl_absorpt_process_details
;
CrysAlisPro 1.171.43.95a (Rigaku Oxford Diffraction, 2023)
Empirical absorption correction using spherical harmonics,
implemented in SCALE3 ABSPACK scaling algorithm.
;
_exptl_crystal_colour 'clear light colourless'
_exptl_crystal_colour_lustre clear
_exptl_crystal_colour_modifier light
_exptl_crystal_colour_primary colourless
_exptl_crystal_density_diffrn 1.180
_exptl_crystal_description needle
_exptl_crystal_F_000 2768
_exptl_crystal_size_max 0.2
_exptl_crystal_size_mid 0.01
_exptl_crystal_size_min 0.01
_refine_diff_density_max 0.628
_refine_diff_density_min -0.732
_refine_diff_density_rms 0.052
_refine_ls_extinction_method none
_refine_ls_goodness_of_fit_ref 1.079
_refine_ls_hydrogen_treatment constr
_refine_ls_matrix_type full
_refine_ls_number_parameters 821
_refine_ls_number_reflns 15080
_refine_ls_number_restraints 0
_refine_ls_restrained_S_all 1.079
_refine_ls_R_factor_all 0.0440
_refine_ls_R_factor_gt 0.0386
_refine_ls_shift/su_max 0.003
_refine_ls_shift/su_mean 0.000
_refine_ls_structure_factor_coef Fsqd
_refine_ls_weighting_details 'w=1/[\s^2^(Fo^2^)+(0.0619P)^2^+3.0977P] where P=(Fo^2^+2Fc^2^)/3'
_refine_ls_weighting_scheme calc
_refine_ls_wR_factor_gt 0.1089
_refine_ls_wR_factor_ref 0.1124
_reflns_Friedel_coverage 0.000
_reflns_number_gt 13214
_reflns_number_total 15080
_reflns_threshold_expression 'I > 2\s(I)'
_cod_data_source_file d4sc06389a2.cif
_cod_data_source_block 126lglg24_auto
_cod_depositor_comments 'Adding full bibliography for 1573067--1573071.cif.'
_cod_original_cell_volume 7293.39(5)
_cod_database_code 1573067
_shelx_shelxl_version_number 2018/3
_chemical_oxdiff_formula 'C10 H10 Zn1'
_shelx_space_group_comment
;
The symmetry employed for this shelxl refinement is uniquely defined
by the following loop, which should always be used as a source of
symmetry information in preference to the above space-group names.
They are only intended as comments.
;
_shelx_estimated_absorpt_t_max 0.988
_shelx_estimated_absorpt_t_min 0.796
_olex2_refinement_description
;
1. Fixed Uiso
 At 1.2 times of:
  All C(H) groups
 At 1.5 times of:
  All C(H,H,H) groups
2.a Aromatic/amide H refined with riding coordinates:
 C34(H34), C66(H66), C33(H33), C31(H31), C69(H69), C67(H67), C44(H44), C3(H3),
 C39(H39), C17(H17), C70(H70), C30(H30), C46(H46), C19(H19), C8(H8), C55(H55),
 C53(H53), C10(H10)
2.b Idealised Me refined as rotating group:
 C41(H41A,H41B,H41C), C1(H1A,H1B,H1C), C50(H50A,H50B,H50C), C14(H14A,H14B,
 H14C), C57(H57A,H57B,H57C), C22(H22A,H22B,H22C), C71(H71A,H71B,H71C), C21(H21A,
 H21B,H21C), C49(H49A,H49B,H49C), C48(H48A,H48B,H48C), C36(H36A,H36B,H36C),
 C37(H37A,H37B,H37C), C5(H5A,H5B,H5C), C23(H23A,H23B,H23C), C59(H59A,H59B,H59C),
  C35(H35A,H35B,H35C), C27(H27A,H27B,H27C), C12(H12A,H12B,H12C), C72(H72A,H72B,
 H72C), C28(H28A,H28B,H28C), C63(H63A,H63B,H63C), C29(H29A,H29B,H29C), C58(H58A,
 H58B,H58C), C64(H64A,H64B,H64C), C60(H60A,H60B,H60C), C24(H24A,H24B,H24C),
 C13(H13A,H13B,H13C), C65(H65A,H65B,H65C)
;
_olex2_submission_special_instructions 'No special instructions were received'
_oxdiff_exptl_absorpt_empirical_details
;
Empirical correction (ABSPACK) includes:
- Absorption correction using spherical harmonics
- Frame scaling
- Detector area scaling
;
_oxdiff_exptl_absorpt_empirical_full_max 1.918
_oxdiff_exptl_absorpt_empirical_full_min 0.491

loop_
_space_group_symop_operation_xyz
'x, y, z'
'-x, y+1/2, -z+1/2'
'-x, -y, -z'
'x, -y-1/2, z-1/2'

loop_
_atom_site_label
_atom_site_type_symbol
_atom_site_fract_x
_atom_site_fract_y
_atom_site_fract_z
_atom_site_U_iso_or_equiv
_atom_site_adp_type
_atom_site_occupancy
_atom_site_site_symmetry_order
_atom_site_calc_flag
_atom_site_refinement_flags_posn
_atom_site_refinement_flags_adp
_atom_site_refinement_flags_occupancy
_atom_site_disorder_assembly
_atom_site_disorder_group
Zn1 Zn -0.03675(2) 0.35623(2) 0.75512(2) 0.02450(7) Uani 1 1 d . . . . .
Zn2 Zn 0.45317(2) 0.52667(2) 0.73205(2) 0.02541(7) Uani 1 1 d . . . . .
O1 O 0.07124(9) 0.34414(5) 0.62704(6) 0.0327(3) Uani 1 1 d . . . . .
O3 O 0.56564(10) 0.52503(5) 0.60354(6) 0.0354(3) Uani 1 1 d . . . . .
O2 O 0.09536(10) 0.27486(5) 0.69360(7) 0.0387(3) Uani 1 1 d . . . . .
N6 N 0.31445(10) 0.55088(5) 0.73190(7) 0.0249(3) Uani 1 1 d . . . . .
N5 N 0.47613(10) 0.53376(5) 0.83191(7) 0.0248(3) Uani 1 1 d . . . . .
N1 N -0.17465(10) 0.33170(5) 0.76092(7) 0.0257(3) Uani 1 1 d . . . . .
N3 N -0.06472(10) 0.43431(5) 0.73236(7) 0.0256(3) Uani 1 1 d . . . . .
O4 O 0.56817(11) 0.60392(5) 0.65088(7) 0.0425(3) Uani 1 1 d . . . . .
N2 N -0.01295(10) 0.36062(5) 0.85490(7) 0.0260(3) Uani 1 1 d . . . . .
N7 N 0.42955(10) 0.44609(5) 0.72770(7) 0.0264(3) Uani 1 1 d . . . . .
N4 N -0.08221(11) 0.59219(6) 0.69734(8) 0.0332(3) Uani 1 1 d . . . . .
N8 N 0.43372(12) 0.28586(6) 0.73807(8) 0.0348(3) Uani 1 1 d . . . . .
C42 C 0.57379(12) 0.53432(6) 0.85886(8) 0.0249(3) Uani 1 1 d . . . . .
C34 C -0.02265(12) 0.45647(6) 0.68082(8) 0.0266(3) Uani 1 1 d . . . . .
H34 H 0.013367 0.435245 0.652889 0.032 Uiso 1 1 calc R U . . .
C2 C -0.22240(12) 0.33411(6) 0.81587(8) 0.0265(3) Uani 1 1 d . . . . .
C32 C -0.08034(12) 0.54074(7) 0.70669(8) 0.0271(3) Uani 1 1 d . . . . .
C51 C 0.26935(12) 0.56610(7) 0.66955(8) 0.0282(3) Uani 1 1 d . . . . .
C40 C 0.26636(12) 0.55629(6) 0.78649(8) 0.0254(3) Uani 1 1 d . . . . .
C6 C -0.21742(12) 0.30619(7) 0.70374(9) 0.0297(4) Uani 1 1 d . . . . .
C15 C 0.08455(12) 0.35892(6) 0.88148(8) 0.0263(3) Uani 1 1 d . . . . .
C66 C 0.47869(12) 0.41754(6) 0.68536(8) 0.0264(3) Uani 1 1 d . . . . .
H66 H 0.514689 0.434827 0.653359 0.032 Uiso 1 1 calc R U . . .
C38 C 0.40550(12) 0.54344(6) 0.87210(8) 0.0264(3) Uani 1 1 d . . . . .
C43 C 0.62002(12) 0.48922(6) 0.88022(8) 0.0270(3) Uani 1 1 d . . . . .
C33 C -0.02867(12) 0.50781(7) 0.66623(8) 0.0280(3) Uani 1 1 d . . . . .
H33 H 0.002040 0.521089 0.628847 0.034 Uiso 1 1 calc R U . . .
C31 C -0.12951(13) 0.51692(7) 0.75802(8) 0.0288(3) Uani 1 1 d . . . . .
H31 H -0.169723 0.536600 0.785018 0.035 Uiso 1 1 calc R U . . .
C69 C 0.37318(13) 0.36773(7) 0.77508(8) 0.0297(4) Uani 1 1 d . . . . .
H69 H 0.333749 0.351734 0.806189 0.036 Uiso 1 1 calc R U . . .
C67 C 0.47994(12) 0.36479(6) 0.68560(9) 0.0279(3) Uani 1 1 d . . . . .
H67 H 0.515064 0.346673 0.653863 0.033 Uiso 1 1 calc R U . . .
C44 C 0.71536(13) 0.49173(7) 0.90539(8) 0.0294(4) Uani 1 1 d . . . . .
H44 H 0.746739 0.461023 0.919770 0.035 Uiso 1 1 calc R U . . .
C41 C 0.16111(12) 0.57116(7) 0.78107(9) 0.0298(4) Uani 1 1 d . . . . .
H41A H 0.153674 0.603367 0.756300 0.045 Uiso 1 1 calc R U . . .
H41B H 0.137411 0.575659 0.825661 0.045 Uiso 1 1 calc R U . . .
H41C H 0.123983 0.544098 0.757750 0.045 Uiso 1 1 calc R U . . .
C3 C -0.18175(12) 0.35198(6) 0.87723(8) 0.0277(3) Uani 1 1 d . . . . .
H3 H -0.226435 0.359417 0.910055 0.033 Uiso 1 1 calc R U . . .
C39 C 0.30808(12) 0.54987(6) 0.85115(8) 0.0280(3) Uani 1 1 d . . . . .
H39 H 0.263957 0.549878 0.885631 0.034 Uiso 1 1 calc R U . . .
C47 C 0.62395(12) 0.58108(6) 0.86173(8) 0.0274(3) Uani 1 1 d . . . . .
C18 C 0.27463(12) 0.35312(7) 0.93579(8) 0.0298(4) Uani 1 1 d . . . . .
C17 C 0.23141(12) 0.40014(7) 0.92160(9) 0.0302(4) Uani 1 1 d . . . . .
H17 H 0.266931 0.430675 0.930811 0.036 Uiso 1 1 calc R U . . .
C16 C 0.13720(12) 0.40389(7) 0.89417(8) 0.0281(3) Uani 1 1 d . . . . .
C68 C 0.42891(12) 0.33769(7) 0.73315(8) 0.0285(3) Uani 1 1 d . . . . .
C4 C -0.08419(13) 0.36028(6) 0.89642(8) 0.0276(3) Uani 1 1 d . . . . .
C7 C -0.26852(12) 0.33401(7) 0.65412(9) 0.0325(4) Uani 1 1 d . . . . .
C70 C 0.37641(12) 0.42022(7) 0.77056(8) 0.0291(3) Uani 1 1 d . . . . .
H70 H 0.338682 0.439551 0.799590 0.035 Uiso 1 1 calc R U . . .
C1 C -0.32575(12) 0.31563(7) 0.81529(9) 0.0314(4) Uani 1 1 d . . . . .
H1A H -0.365280 0.335817 0.783221 0.047 Uiso 1 1 calc R U . . .
H1B H -0.350407 0.319749 0.859659 0.047 Uiso 1 1 calc R U . . .
H1C H -0.328479 0.279362 0.802603 0.047 Uiso 1 1 calc R U . . .
C26 C 0.13917(13) 0.31164(7) 0.59375(8) 0.0303(4) Uani 1 1 d . . . . .
C20 C 0.12844(13) 0.31093(7) 0.89215(8) 0.0286(3) Uani 1 1 d . . . . .
C52 C 0.27864(13) 0.61721(7) 0.64857(10) 0.0345(4) Uani 1 1 d . . . . .
C30 C -0.11890(12) 0.46522(7) 0.76869(8) 0.0282(3) Uani 1 1 d . . . . .
H30 H -0.151951 0.450302 0.804005 0.034 Uiso 1 1 calc R U . . .
C56 C 0.22083(12) 0.53025(7) 0.62848(9) 0.0317(4) Uani 1 1 d . . . . .
C45 C 0.76577(12) 0.53755(7) 0.91008(8) 0.0299(4) Uani 1 1 d . . . . .
C46 C 0.71868(12) 0.58185(7) 0.88783(9) 0.0301(4) Uani 1 1 d . . . . .
H46 H 0.752178 0.613601 0.890517 0.036 Uiso 1 1 calc R U . . .
C50 C 0.56860(14) 0.43845(7) 0.87680(9) 0.0343(4) Uani 1 1 d . . . . .
H50A H 0.503961 0.442376 0.893481 0.051 Uiso 1 1 calc R U . . .
H50B H 0.605030 0.413286 0.904071 0.051 Uiso 1 1 calc R U . . .
H50C H 0.563327 0.426603 0.830635 0.051 Uiso 1 1 calc R U . . .
C14 C -0.28104(13) 0.39111(7) 0.65997(9) 0.0346(4) Uani 1 1 d . . . . .
H14A H -0.218090 0.407916 0.658426 0.052 Uiso 1 1 calc R U . . .
H14B H -0.309612 0.399145 0.702192 0.052 Uiso 1 1 calc R U . . .
H14C H -0.323582 0.403452 0.623112 0.052 Uiso 1 1 calc R U . . .
C19 C 0.22257(13) 0.30884(7) 0.91957(9) 0.0312(4) Uani 1 1 d . . . . .
H19 H 0.251959 0.276362 0.927397 0.037 Uiso 1 1 calc R U . . .
C11 C -0.20063(13) 0.25358(7) 0.69606(10) 0.0359(4) Uani 1 1 d . . . . .
C25 C 0.12688(15) 0.25952(7) 0.62877(10) 0.0383(4) Uani 1 1 d . . . . .
C57 C 0.21599(14) 0.47486(7) 0.64796(10) 0.0362(4) Uani 1 1 d . . . . .
H57A H 0.170935 0.456776 0.617143 0.054 Uiso 1 1 calc R U . . .
H57B H 0.193691 0.472164 0.693165 0.054 Uiso 1 1 calc R U . . .
H57C H 0.280163 0.459441 0.646298 0.054 Uiso 1 1 calc R U . . .
C22 C 0.37649(13) 0.34986(8) 0.96595(10) 0.0390(4) Uani 1 1 d . . . . .
H22A H 0.422339 0.352912 0.930793 0.058 Uiso 1 1 calc R U . . .
H22B H 0.385697 0.316822 0.988546 0.058 Uiso 1 1 calc R U . . .
H22C H 0.387381 0.377746 0.998049 0.058 Uiso 1 1 calc R U . . .
C71 C 0.49624(14) 0.25683(7) 0.69600(11) 0.0387(4) Uani 1 1 d . . . . .
H71A H 0.470030 0.257881 0.649964 0.058 Uiso 1 1 calc R U . . .
H71B H 0.499816 0.221155 0.711206 0.058 Uiso 1 1 calc R U . . .
H71C H 0.560943 0.271923 0.698521 0.058 Uiso 1 1 calc R U . . .
C21 C 0.07556(14) 0.26254(7) 0.87222(10) 0.0366(4) Uani 1 1 d . . . . .
H21A H 0.059762 0.263065 0.824297 0.055 Uiso 1 1 calc R U . . .
H21B H 0.016012 0.260214 0.896113 0.055 Uiso 1 1 calc R U . . .
H21C H 0.116465 0.232812 0.883268 0.055 Uiso 1 1 calc R U . . .
C62 C 0.62657(14) 0.55660(8) 0.56284(9) 0.0349(4) Uani 1 1 d . . . . .
C49 C 0.86913(13) 0.53945(8) 0.93694(10) 0.0384(4) Uani 1 1 d . . . . .
H49A H 0.883426 0.508780 0.963742 0.058 Uiso 1 1 calc R U . . .
H49B H 0.878944 0.570095 0.964602 0.058 Uiso 1 1 calc R U . . .
H49C H 0.912130 0.540725 0.899921 0.058 Uiso 1 1 calc R U . . .
C48 C 0.57555(13) 0.62948(7) 0.83651(10) 0.0342(4) Uani 1 1 d . . . . .
H48A H 0.618311 0.658784 0.845783 0.051 Uiso 1 1 calc R U . . .
H48B H 0.515199 0.634453 0.858822 0.051 Uiso 1 1 calc R U . . .
H48C H 0.561662 0.626689 0.788499 0.051 Uiso 1 1 calc R U . . .
C36 C -0.02728(15) 0.61557(7) 0.64588(10) 0.0379(4) Uani 1 1 d . . . . .
H36A H 0.040841 0.606224 0.652729 0.057 Uiso 1 1 calc R U . . .
H36B H -0.033895 0.652945 0.647937 0.057 Uiso 1 1 calc R U . . .
H36C H -0.051737 0.603317 0.602266 0.057 Uiso 1 1 calc R U . . .
C8 C -0.30584(14) 0.30761(9) 0.59809(10) 0.0412(5) Uani 1 1 d . . . . .
H8 H -0.341047 0.326146 0.564315 0.049 Uiso 1 1 calc R U . . .
C37 C 0.42801(14) 0.54965(8) 0.94567(9) 0.0352(4) Uani 1 1 d . . . . .
H37A H 0.478343 0.525199 0.960220 0.053 Uiso 1 1 calc R U . . .
H37B H 0.369718 0.543119 0.969754 0.053 Uiso 1 1 calc R U . . .
H37C H 0.450601 0.584668 0.954823 0.053 Uiso 1 1 calc R U . . .
C5 C -0.06171(14) 0.36794(8) 0.96984(9) 0.0377(4) Uani 1 1 d . . . . .
H5A H -0.121934 0.368730 0.993119 0.057 Uiso 1 1 calc R U . . .
H5B H -0.027281 0.400430 0.976982 0.057 Uiso 1 1 calc R U . . .
H5C H -0.021333 0.339620 0.987042 0.057 Uiso 1 1 calc R U . . .
C54 C 0.18213(14) 0.59743(10) 0.54751(10) 0.0448(5) Uani 1 1 d . . . . .
C55 C 0.17812(13) 0.54677(9) 0.56805(9) 0.0402(5) Uani 1 1 d . . . . .
H55 H 0.145194 0.522480 0.540056 0.048 Uiso 1 1 calc R U . . .
C23 C 0.09354(14) 0.45548(7) 0.87812(10) 0.0356(4) Uani 1 1 d . . . . .
H23A H 0.138297 0.482530 0.893495 0.053 Uiso 1 1 calc R U . . .
H23B H 0.032819 0.459058 0.900406 0.053 Uiso 1 1 calc R U . . .
H23C H 0.081048 0.458478 0.829998 0.053 Uiso 1 1 calc R U . . .
C53 C 0.23366(14) 0.63165(9) 0.58773(11) 0.0434(5) Uani 1 1 d . . . . .
H53 H 0.238752 0.666251 0.573590 0.052 Uiso 1 1 calc R U . . .
C59 C 0.33760(14) 0.65452(7) 0.69019(11) 0.0412(5) Uani 1 1 d . . . . .
H59A H 0.404839 0.643014 0.693727 0.062 Uiso 1 1 calc R U . . .
H59B H 0.312320 0.656419 0.734618 0.062 Uiso 1 1 calc R U . . .
H59C H 0.334157 0.688477 0.669393 0.062 Uiso 1 1 calc R U . . .
C35 C -0.13262(18) 0.62517(7) 0.74239(11) 0.0457(5) Uani 1 1 d . . . . .
H35A H -0.201436 0.616668 0.739913 0.068 Uiso 1 1 calc R U . . .
H35B H -0.124107 0.661096 0.729678 0.068 Uiso 1 1 calc R U . . .
H35C H -0.106242 0.619949 0.787894 0.068 Uiso 1 1 calc R U . . .
C61 C 0.59771(16) 0.61143(8) 0.58319(10) 0.0424(5) Uani 1 1 d . . . . .
C27 C 0.23817(15) 0.33476(8) 0.60738(11) 0.0431(5) Uani 1 1 d . . . . .
H27A H 0.238931 0.369855 0.590030 0.065 Uiso 1 1 calc R U . . .
H27B H 0.286283 0.314096 0.585561 0.065 Uiso 1 1 calc R U . . .
H27C H 0.253397 0.335301 0.655371 0.065 Uiso 1 1 calc R U . . .
C12 C -0.13858(15) 0.22509(7) 0.74684(12) 0.0422(5) Uani 1 1 d . . . . .
H12A H -0.073403 0.239593 0.748765 0.063 Uiso 1 1 calc R U . . .
H12B H -0.135725 0.188808 0.734454 0.063 Uiso 1 1 calc R U . . .
H12C H -0.166103 0.228288 0.790446 0.063 Uiso 1 1 calc R U . . .
C10 C -0.23998(15) 0.22902(8) 0.63935(12) 0.0461(5) Uani 1 1 d . . . . .
H10 H -0.230008 0.193228 0.634275 0.055 Uiso 1 1 calc R U . . .
B1 B 0.05272(14) 0.32259(7) 0.68748(10) 0.0270(4) Uani 1 1 d . . . . .
B2 B 0.53879(14) 0.55328(8) 0.65761(10) 0.0292(4) Uani 1 1 d . . . . .
C9 C -0.29305(15) 0.25532(10) 0.59035(11) 0.0491(5) Uani 1 1 d . . . . .
C72 C 0.38385(18) 0.25921(8) 0.78946(11) 0.0474(5) Uani 1 1 d . . . . .
H72A H 0.409949 0.270277 0.833214 0.071 Uiso 1 1 calc R U . . .
H72B H 0.393060 0.222158 0.784752 0.071 Uiso 1 1 calc R U . . .
H72C H 0.314878 0.267224 0.785085 0.071 Uiso 1 1 calc R U . . .
C28 C 0.11409(18) 0.31220(11) 0.52024(10) 0.0563(6) Uani 1 1 d . . . . .
H28A H 0.048136 0.299567 0.511890 0.085 Uiso 1 1 calc R U . . .
H28B H 0.158993 0.290072 0.497541 0.085 Uiso 1 1 calc R U . . .
H28C H 0.118827 0.347323 0.503431 0.085 Uiso 1 1 calc R U . . .
C63 C 0.72979(15) 0.54291(10) 0.58356(12) 0.0511(5) Uani 1 1 d . . . . .
H63A H 0.742355 0.551322 0.630574 0.077 Uiso 1 1 calc R U . . .
H63B H 0.773810 0.562420 0.556674 0.077 Uiso 1 1 calc R U . . .
H63C H 0.739947 0.506124 0.576826 0.077 Uiso 1 1 calc R U . . .
C29 C 0.22008(18) 0.22864(9) 0.63868(12) 0.0539(6) Uani 1 1 d . . . . .
H29A H 0.269255 0.249658 0.662278 0.081 Uiso 1 1 calc R U . . .
H29B H 0.242857 0.218628 0.595327 0.081 Uiso 1 1 calc R U . . .
H29C H 0.207850 0.197830 0.664783 0.081 Uiso 1 1 calc R U . . .
C58 C 0.12910(17) 0.61404(13) 0.48347(12) 0.0648(8) Uani 1 1 d . . . . .
H58A H 0.147420 0.591683 0.447126 0.097 Uiso 1 1 calc R U . . .
H58B H 0.146177 0.649564 0.473440 0.097 Uiso 1 1 calc R U . . .
H58C H 0.059428 0.611591 0.488451 0.097 Uiso 1 1 calc R U . . .
C64 C 0.6068(2) 0.54309(11) 0.49050(11) 0.0617(7) Uani 1 1 d . . . . .
H64A H 0.628738 0.508026 0.482490 0.093 Uiso 1 1 calc R U . . .
H64B H 0.641305 0.566986 0.462689 0.093 Uiso 1 1 calc R U . . .
H64C H 0.537375 0.545499 0.479423 0.093 Uiso 1 1 calc R U . . .
C60 C 0.6791(2) 0.65006(9) 0.58452(14) 0.0667(8) Uani 1 1 d . . . . .
H60A H 0.704189 0.652834 0.540119 0.100 Uiso 1 1 calc R U . . .
H60B H 0.730699 0.638809 0.616137 0.100 Uiso 1 1 calc R U . . .
H60C H 0.654961 0.683563 0.598170 0.100 Uiso 1 1 calc R U . . .
C24 C 0.0475(2) 0.22647(11) 0.59791(16) 0.0735(9) Uani 1 1 d . . . . .
H24A H 0.030096 0.199986 0.629621 0.110 Uiso 1 1 calc R U . . .
H24B H 0.069920 0.210168 0.557698 0.110 Uiso 1 1 calc R U . . .
H24C H -0.008957 0.247789 0.586356 0.110 Uiso 1 1 calc R U . . .
C13 C -0.3349(2) 0.22784(13) 0.52923(14) 0.0742(9) Uani 1 1 d . . . . .
H13A H -0.390076 0.247257 0.510243 0.111 Uiso 1 1 calc R U . . .
H13B H -0.356062 0.193452 0.541593 0.111 Uiso 1 1 calc R U . . .
H13C H -0.285598 0.225057 0.496326 0.111 Uiso 1 1 calc R U . . .
C65 C 0.5100(2) 0.63155(14) 0.54300(16) 0.0870(12) Uani 1 1 d . . . . .
H65A H 0.489087 0.663976 0.562169 0.130 Uiso 1 1 calc R U . . .
H65B H 0.457668 0.606425 0.543981 0.130 Uiso 1 1 calc R U . . .
H65C H 0.526887 0.637227 0.496962 0.130 Uiso 1 1 calc R U . . .

loop_
_atom_site_aniso_label
_atom_site_aniso_U_11
_atom_site_aniso_U_22
_atom_site_aniso_U_33
_atom_site_aniso_U_23
_atom_site_aniso_U_13
_atom_site_aniso_U_12
Zn1 0.02727(12) 0.02191(12) 0.02462(12) 0.00063(8) 0.00427(9) -0.00084(8)
Zn2 0.02841(12) 0.02424(12) 0.02387(12) 0.00000(8) 0.00429(9) 0.00150(8)
O1 0.0394(7) 0.0308(6) 0.0285(6) 0.0020(5) 0.0087(5) 0.0112(5)
O3 0.0415(7) 0.0378(7) 0.0276(6) -0.0025(5) 0.0098(5) -0.0105(6)
O2 0.0539(8) 0.0281(6) 0.0359(7) 0.0053(5) 0.0189(6) 0.0080(6)
N6 0.0277(7) 0.0228(7) 0.0244(7) 0.0005(5) 0.0021(5) 0.0013(5)
N5 0.0277(7) 0.0211(7) 0.0257(7) 0.0004(5) 0.0027(5) -0.0007(5)
N1 0.0272(7) 0.0230(7) 0.0268(7) -0.0004(5) 0.0019(5) -0.0022(5)
N3 0.0290(7) 0.0218(7) 0.0262(7) 0.0014(5) 0.0035(5) 0.0003(5)
O4 0.0623(9) 0.0311(7) 0.0365(7) 0.0023(6) 0.0250(6) 0.0001(6)
N2 0.0285(7) 0.0235(7) 0.0262(7) 0.0010(5) 0.0032(5) -0.0020(5)
N7 0.0300(7) 0.0240(7) 0.0252(7) -0.0009(5) 0.0031(5) 0.0019(5)
N4 0.0438(8) 0.0225(7) 0.0344(8) 0.0040(6) 0.0125(7) 0.0067(6)
N8 0.0435(8) 0.0238(7) 0.0373(8) -0.0010(6) 0.0060(7) -0.0044(6)
C42 0.0283(8) 0.0254(8) 0.0212(8) -0.0004(6) 0.0024(6) -0.0003(6)
C34 0.0287(8) 0.0253(8) 0.0263(8) 0.0002(6) 0.0059(6) 0.0004(6)
C2 0.0291(8) 0.0201(8) 0.0307(8) 0.0028(6) 0.0045(6) -0.0001(6)
C32 0.0307(8) 0.0254(8) 0.0251(8) 0.0017(6) 0.0011(6) 0.0026(6)
C51 0.0270(8) 0.0317(9) 0.0264(8) 0.0035(7) 0.0054(6) 0.0042(7)
C40 0.0297(8) 0.0190(7) 0.0280(8) -0.0006(6) 0.0054(6) -0.0012(6)
C6 0.0271(8) 0.0311(9) 0.0313(9) -0.0059(7) 0.0050(7) -0.0047(7)
C15 0.0290(8) 0.0275(8) 0.0224(8) 0.0011(6) 0.0021(6) -0.0020(6)
C66 0.0275(8) 0.0259(8) 0.0259(8) -0.0008(6) 0.0023(6) 0.0007(6)
C38 0.0330(8) 0.0214(8) 0.0251(8) 0.0016(6) 0.0056(6) -0.0019(6)
C43 0.0350(9) 0.0234(8) 0.0229(8) -0.0002(6) 0.0040(6) 0.0021(7)
C33 0.0322(8) 0.0265(8) 0.0259(8) 0.0038(6) 0.0070(7) 0.0005(7)
C31 0.0345(9) 0.0277(8) 0.0248(8) -0.0004(7) 0.0074(7) 0.0041(7)
C69 0.0343(9) 0.0301(9) 0.0251(8) -0.0002(7) 0.0043(7) -0.0054(7)
C67 0.0289(8) 0.0264(8) 0.0285(8) -0.0047(7) 0.0039(6) 0.0003(6)
C44 0.0352(9) 0.0299(9) 0.0231(8) -0.0004(7) 0.0031(7) 0.0068(7)
C41 0.0308(8) 0.0280(8) 0.0311(9) 0.0006(7) 0.0059(7) 0.0019(7)
C3 0.0306(8) 0.0263(8) 0.0268(8) 0.0018(6) 0.0073(7) 0.0009(6)
C39 0.0310(8) 0.0284(8) 0.0251(8) -0.0006(7) 0.0070(6) -0.0021(7)
C47 0.0308(8) 0.0236(8) 0.0281(8) -0.0004(6) 0.0040(6) -0.0003(6)
C18 0.0288(8) 0.0371(9) 0.0238(8) -0.0006(7) 0.0039(6) -0.0014(7)
C17 0.0315(8) 0.0317(9) 0.0280(8) -0.0034(7) 0.0057(7) -0.0069(7)
C16 0.0321(8) 0.0267(8) 0.0259(8) -0.0007(6) 0.0053(6) -0.0020(7)
C68 0.0308(8) 0.0259(8) 0.0285(8) -0.0018(7) -0.0010(7) -0.0039(7)
C4 0.0349(9) 0.0226(8) 0.0258(8) 0.0029(6) 0.0045(7) 0.0003(6)
C7 0.0276(8) 0.0411(10) 0.0291(9) -0.0028(7) 0.0051(7) -0.0031(7)
C70 0.0328(8) 0.0302(9) 0.0246(8) -0.0035(7) 0.0034(7) -0.0007(7)
C1 0.0290(8) 0.0299(9) 0.0359(9) -0.0002(7) 0.0062(7) -0.0024(7)
C26 0.0350(9) 0.0306(9) 0.0258(8) -0.0012(7) 0.0057(7) 0.0063(7)
C20 0.0344(9) 0.0256(8) 0.0258(8) 0.0026(6) 0.0012(6) -0.0024(7)
C52 0.0319(9) 0.0344(10) 0.0377(10) 0.0095(8) 0.0088(7) 0.0060(7)
C30 0.0330(8) 0.0274(8) 0.0250(8) 0.0017(6) 0.0074(7) 0.0006(7)
C56 0.0282(8) 0.0407(10) 0.0266(8) -0.0024(7) 0.0060(7) 0.0058(7)
C45 0.0291(8) 0.0370(9) 0.0239(8) -0.0035(7) 0.0042(6) 0.0028(7)
C46 0.0322(8) 0.0289(9) 0.0296(9) -0.0036(7) 0.0057(7) -0.0045(7)
C50 0.0437(10) 0.0231(8) 0.0358(10) 0.0031(7) -0.0021(8) 0.0001(7)
C14 0.0314(9) 0.0395(10) 0.0330(9) 0.0052(8) 0.0012(7) -0.0003(7)
C19 0.0357(9) 0.0304(9) 0.0277(8) 0.0023(7) 0.0023(7) 0.0028(7)
C11 0.0316(9) 0.0309(9) 0.0457(11) -0.0090(8) 0.0063(8) -0.0034(7)
C25 0.0489(11) 0.0272(9) 0.0403(10) -0.0054(8) 0.0168(9) -0.0010(8)
C57 0.0334(9) 0.0353(10) 0.0396(10) -0.0117(8) -0.0004(8) 0.0019(7)
C22 0.0318(9) 0.0483(12) 0.0366(10) -0.0023(8) -0.0005(8) -0.0006(8)
C71 0.0430(10) 0.0241(9) 0.0491(11) -0.0063(8) 0.0050(9) -0.0028(8)
C21 0.0442(10) 0.0245(9) 0.0400(10) 0.0054(7) -0.0078(8) -0.0021(7)
C62 0.0379(9) 0.0402(10) 0.0274(9) -0.0028(8) 0.0092(7) -0.0095(8)
C49 0.0310(9) 0.0500(11) 0.0341(10) -0.0079(8) 0.0008(7) 0.0032(8)
C48 0.0361(9) 0.0223(8) 0.0438(10) 0.0022(7) -0.0007(8) -0.0034(7)
C36 0.0477(11) 0.0256(9) 0.0414(10) 0.0099(8) 0.0112(8) 0.0035(8)
C8 0.0344(9) 0.0572(13) 0.0320(10) -0.0078(9) 0.0023(8) -0.0036(9)
C37 0.0373(9) 0.0420(11) 0.0264(9) 0.0000(8) 0.0042(7) 0.0026(8)
C5 0.0367(10) 0.0487(11) 0.0278(9) 0.0015(8) 0.0035(7) -0.0007(8)
C54 0.0332(10) 0.0716(15) 0.0306(10) 0.0167(10) 0.0098(8) 0.0117(10)
C55 0.0307(9) 0.0638(14) 0.0264(9) -0.0048(9) 0.0049(7) 0.0074(9)
C23 0.0392(10) 0.0254(9) 0.0420(10) -0.0007(8) -0.0014(8) -0.0038(7)
C53 0.0368(10) 0.0509(12) 0.0436(11) 0.0228(9) 0.0127(8) 0.0103(9)
C59 0.0406(10) 0.0253(9) 0.0584(13) 0.0077(9) 0.0090(9) 0.0026(8)
C35 0.0718(14) 0.0255(9) 0.0413(11) -0.0006(8) 0.0174(10) 0.0113(9)
C61 0.0519(12) 0.0412(11) 0.0359(10) 0.0104(8) 0.0198(9) 0.0046(9)
C27 0.0413(11) 0.0411(11) 0.0482(12) -0.0067(9) 0.0140(9) -0.0031(9)
C12 0.0400(10) 0.0243(9) 0.0622(13) -0.0032(9) 0.0018(9) -0.0023(8)
C10 0.0397(10) 0.0401(11) 0.0589(13) -0.0227(10) 0.0070(9) -0.0044(9)
B1 0.0288(9) 0.0227(9) 0.0296(9) 0.0003(7) 0.0018(7) -0.0005(7)
B2 0.0298(9) 0.0306(10) 0.0276(9) 0.0017(8) 0.0063(7) -0.0003(8)
C9 0.0402(11) 0.0627(14) 0.0445(12) -0.0242(11) 0.0031(9) -0.0066(10)
C72 0.0731(15) 0.0296(10) 0.0404(11) 0.0016(8) 0.0121(10) -0.0114(10)
C28 0.0554(13) 0.0861(18) 0.0279(10) -0.0026(11) 0.0051(9) 0.0249(13)
C63 0.0405(11) 0.0552(14) 0.0592(14) 0.0034(11) 0.0177(10) 0.0011(10)
C29 0.0725(15) 0.0366(11) 0.0551(13) 0.0113(10) 0.0294(12) 0.0198(11)
C58 0.0448(12) 0.112(2) 0.0380(12) 0.0288(14) 0.0058(10) 0.0149(13)
C64 0.0737(16) 0.0842(19) 0.0286(11) -0.0084(11) 0.0161(10) -0.0356(14)
C60 0.105(2) 0.0378(12) 0.0622(16) -0.0075(11) 0.0502(15) -0.0221(13)
C24 0.0761(18) 0.0633(17) 0.084(2) -0.0410(15) 0.0312(15) -0.0319(14)
C13 0.0712(17) 0.089(2) 0.0613(17) -0.0431(16) -0.0062(13) -0.0058(15)
C65 0.0763(19) 0.111(3) 0.076(2) 0.0631(19) 0.0332(16) 0.0428(18)

loop_
_atom_type_symbol
_atom_type_description
_atom_type_scat_dispersion_real
_atom_type_scat_dispersion_imag
_atom_type_scat_source
C C 0.0181 0.0091 'International Tables Vol C Tables 4.2.6.8 and 6.1.1.4'
H H 0.0000 0.0000 'International Tables Vol C Tables 4.2.6.8 and 6.1.1.4'
B B 0.0090 0.0039 'International Tables Vol C Tables 4.2.6.8 and 6.1.1.4'
N N 0.0311 0.0180 'International Tables Vol C Tables 4.2.6.8 and 6.1.1.4'
O O 0.0492 0.0322 'International Tables Vol C Tables 4.2.6.8 and 6.1.1.4'
Zn Zn -1.5491 0.6778 'International Tables Vol C Tables 4.2.6.8 and 6.1.1.4'

loop_
_geom_angle_atom_site_label_1
_geom_angle_atom_site_label_2
_geom_angle_atom_site_label_3
_geom_angle
_geom_angle_site_symmetry_1
_geom_angle_site_symmetry_3
_geom_angle_publ_flag
N1 Zn1 N3 98.76(5) . . ?
N1 Zn1 B1 120.07(7) . . ?
N2 Zn1 N1 93.86(6) . . ?
N2 Zn1 N3 100.35(5) . . ?
N2 Zn1 B1 126.94(7) . . ?
B1 Zn1 N3 111.81(6) . . ?
N6 Zn2 N5 94.27(5) . . ?
N6 Zn2 N7 99.38(5) . . ?
N6 Zn2 B2 118.23(7) . . ?
N5 Zn2 N7 98.44(5) . . ?
N5 Zn2 B2 128.18(7) . . ?
B2 Zn2 N7 113.09(7) . . ?
B1 O1 C26 108.94(13) . . ?
B2 O3 C62 109.24(14) . . ?
B1 O2 C25 108.33(14) . . ?
C51 N6 Zn2 117.45(10) . . ?
C40 N6 Zn2 123.48(11) . . ?
C40 N6 C51 118.93(14) . . ?
C42 N5 Zn2 118.29(10) . . ?
C38 N5 Zn2 122.59(11) . . ?
C38 N5 C42 118.70(14) . . ?
C2 N1 Zn1 123.31(11) . . ?
C2 N1 C6 119.42(14) . . ?
C6 N1 Zn1 116.99(10) . . ?
C34 N3 Zn1 119.80(11) . . ?
C30 N3 Zn1 124.03(11) . . ?
C30 N3 C34 116.07(14) . . ?
B2 O4 C61 108.46(15) . . ?
C15 N2 Zn1 118.27(10) . . ?
C4 N2 Zn1 122.44(12) . . ?
C4 N2 C15 119.00(14) . . ?
C66 N7 Zn2 119.39(11) . . ?
C66 N7 C70 116.27(15) . . ?
C70 N7 Zn2 123.85(11) . . ?
C32 N4 C36 120.52(15) . . ?
C32 N4 C35 120.30(15) . . ?
C36 N4 C35 118.97(15) . . ?
C68 N8 C71 120.25(15) . . ?
C68 N8 C72 120.36(16) . . ?
C72 N8 C71 119.14(16) . . ?
C43 C42 N5 121.23(15) . . ?
C43 C42 C47 119.93(15) . . ?
C47 C42 N5 118.82(14) . . ?
N3 C34 H34 118.0 . . ?
N3 C34 C33 124.02(15) . . ?
C33 C34 H34 118.0 . . ?
N1 C2 C3 123.69(15) . . ?
N1 C2 C1 119.65(15) . . ?
C3 C2 C1 116.64(15) . . ?
N4 C32 C33 122.05(15) . . ?
N4 C32 C31 122.06(15) . . ?
C33 C32 C31 115.88(15) . . ?
C52 C51 N6 118.96(16) . . ?
C56 C51 N6 120.69(15) . . ?
C56 C51 C52 120.27(16) . . ?
N6 C40 C41 119.64(15) . . ?
N6 C40 C39 123.73(15) . . ?
C39 C40 C41 116.62(14) . . ?
C7 C6 N1 120.57(16) . . ?
C7 C6 C11 120.64(17) . . ?
C11 C6 N1 118.61(16) . . ?
C16 C15 N2 121.22(15) . . ?
C16 C15 C20 120.03(16) . . ?
C20 C15 N2 118.70(15) . . ?
N7 C66 H66 118.0 . . ?
N7 C66 C67 123.93(16) . . ?
C67 C66 H66 118.0 . . ?
N5 C38 C39 124.64(15) . . ?
N5 C38 C37 119.85(15) . . ?
C39 C38 C37 115.49(15) . . ?
C42 C43 C50 121.14(16) . . ?
C44 C43 C42 119.02(16) . . ?
C44 C43 C50 119.84(15) . . ?
C34 C33 C32 119.91(15) . . ?
C34 C33 H33 120.0 . . ?
C32 C33 H33 120.0 . . ?
C32 C31 H31 120.2 . . ?
C30 C31 C32 119.66(15) . . ?
C30 C31 H31 120.2 . . ?
C68 C69 H69 120.2 . . ?
C70 C69 H69 120.2 . . ?
C70 C69 C68 119.52(16) . . ?
C66 C67 H67 120.1 . . ?
C66 C67 C68 119.77(16) . . ?
C68 C67 H67 120.1 . . ?
C43 C44 H44 118.9 . . ?
C45 C44 C43 122.16(16) . . ?
C45 C44 H44 118.9 . . ?
C40 C41 H41A 109.5 . . ?
C40 C41 H41B 109.5 . . ?
C40 C41 H41C 109.5 . . ?
H41A C41 H41B 109.5 . . ?
H41A C41 H41C 109.5 . . ?
H41B C41 H41C 109.5 . . ?
C2 C3 H3 115.5 . . ?
C4 C3 C2 128.90(16) . . ?
C4 C3 H3 115.5 . . ?
C40 C39 H39 115.3 . . ?
C38 C39 C40 129.48(15) . . ?
C38 C39 H39 115.3 . . ?
C42 C47 C48 120.11(15) . . ?
C46 C47 C42 119.05(16) . . ?
C46 C47 C48 120.83(15) . . ?
C17 C18 C19 118.04(16) . . ?
C17 C18 C22 121.18(17) . . ?
C19 C18 C22 120.75(17) . . ?
C18 C17 H17 119.0 . . ?
C18 C17 C16 121.96(16) . . ?
C16 C17 H17 119.0 . . ?
C15 C16 C23 120.62(16) . . ?
C17 C16 C15 118.94(16) . . ?
C17 C16 C23 120.44(16) . . ?
N8 C68 C69 122.37(16) . . ?
N8 C68 C67 121.61(16) . . ?
C67 C68 C69 116.02(15) . . ?
N2 C4 C3 124.45(16) . . ?
N2 C4 C5 119.56(16) . . ?
C3 C4 C5 115.97(15) . . ?
C6 C7 C14 120.90(16) . . ?
C6 C7 C8 118.39(18) . . ?
C8 C7 C14 120.69(18) . . ?
N7 C70 C69 124.28(16) . . ?
N7 C70 H70 117.9 . . ?
C69 C70 H70 117.9 . . ?
C2 C1 H1A 109.5 . . ?
C2 C1 H1B 109.5 . . ?
C2 C1 H1C 109.5 . . ?
H1A C1 H1B 109.5 . . ?
H1A C1 H1C 109.5 . . ?
H1B C1 H1C 109.5 . . ?
O1 C26 C25 102.24(13) . . ?
O1 C26 C27 106.75(15) . . ?
O1 C26 C28 108.97(15) . . ?
C27 C26 C25 112.82(16) . . ?
C28 C26 C25 115.66(18) . . ?
C28 C26 C27 109.72(17) . . ?
C15 C20 C21 120.30(16) . . ?
C19 C20 C15 119.12(16) . . ?
C19 C20 C21 120.55(16) . . ?
C51 C52 C59 120.13(17) . . ?
C53 C52 C51 118.36(19) . . ?
C53 C52 C59 121.49(18) . . ?
N3 C30 C31 124.21(15) . . ?
N3 C30 H30 117.9 . . ?
C31 C30 H30 117.9 . . ?
C51 C56 C57 121.03(16) . . ?
C55 C56 C51 118.75(18) . . ?
C55 C56 C57 120.21(18) . . ?
C44 C45 C46 117.81(16) . . ?
C44 C45 C49 121.41(17) . . ?
C46 C45 C49 120.77(17) . . ?
C47 C46 H46 119.0 . . ?
C45 C46 C47 122.00(16) . . ?
C45 C46 H46 119.0 . . ?
C43 C50 H50A 109.5 . . ?
C43 C50 H50B 109.5 . . ?
C43 C50 H50C 109.5 . . ?
H50A C50 H50B 109.5 . . ?
H50A C50 H50C 109.5 . . ?
H50B C50 H50C 109.5 . . ?
C7 C14 H14A 109.5 . . ?
C7 C14 H14B 109.5 . . ?
C7 C14 H14C 109.5 . . ?
H14A C14 H14B 109.5 . . ?
H14A C14 H14C 109.5 . . ?
H14B C14 H14C 109.5 . . ?
C18 C19 C20 121.73(17) . . ?
C18 C19 H19 119.1 . . ?
C20 C19 H19 119.1 . . ?
C6 C11 C12 120.13(17) . . ?
C10 C11 C6 118.60(19) . . ?
C10 C11 C12 121.23(18) . . ?
O2 C25 C26 102.35(14) . . ?
O2 C25 C29 108.58(17) . . ?
O2 C25 C24 106.30(17) . . ?
C29 C25 C26 114.24(16) . . ?
C24 C25 C26 114.2(2) . . ?
C24 C25 C29 110.4(2) . . ?
C56 C57 H57A 109.5 . . ?
C56 C57 H57B 109.5 . . ?
C56 C57 H57C 109.5 . . ?
H57A C57 H57B 109.5 . . ?
H57A C57 H57C 109.5 . . ?
H57B C57 H57C 109.5 . . ?
C18 C22 H22A 109.5 . . ?
C18 C22 H22B 109.5 . . ?
C18 C22 H22C 109.5 . . ?
H22A C22 H22B 109.5 . . ?
H22A C22 H22C 109.5 . . ?
H22B C22 H22C 109.5 . . ?
N8 C71 H71A 109.5 . . ?
N8 C71 H71B 109.5 . . ?
N8 C71 H71C 109.5 . . ?
H71A C71 H71B 109.5 . . ?
H71A C71 H71C 109.5 . . ?
H71B C71 H71C 109.5 . . ?
C20 C21 H21A 109.5 . . ?
C20 C21 H21B 109.5 . . ?
C20 C21 H21C 109.5 . . ?
H21A C21 H21B 109.5 . . ?
H21A C21 H21C 109.5 . . ?
H21B C21 H21C 109.5 . . ?
O3 C62 C61 101.92(14) . . ?
O3 C62 C63 106.20(16) . . ?
O3 C62 C64 109.16(15) . . ?
C63 C62 C61 113.52(17) . . ?
C64 C62 C61 115.8(2) . . ?
C64 C62 C63 109.52(19) . . ?
C45 C49 H49A 109.5 . . ?
C45 C49 H49B 109.5 . . ?
C45 C49 H49C 109.5 . . ?
H49A C49 H49B 109.5 . . ?
H49A C49 H49C 109.5 . . ?
H49B C49 H49C 109.5 . . ?
C47 C48 H48A 109.5 . . ?
C47 C48 H48B 109.5 . . ?
C47 C48 H48C 109.5 . . ?
H48A C48 H48B 109.5 . . ?
H48A C48 H48C 109.5 . . ?
H48B C48 H48C 109.5 . . ?
N4 C36 H36A 109.5 . . ?
N4 C36 H36B 109.5 . . ?
N4 C36 H36C 109.5 . . ?
H36A C36 H36B 109.5 . . ?
H36A C36 H36C 109.5 . . ?
H36B C36 H36C 109.5 . . ?
C7 C8 H8 119.0 . . ?
C9 C8 C7 122.1(2) . . ?
C9 C8 H8 119.0 . . ?
C38 C37 H37A 109.5 . . ?
C38 C37 H37B 109.5 . . ?
C38 C37 H37C 109.5 . . ?
H37A C37 H37B 109.5 . . ?
H37A C37 H37C 109.5 . . ?
H37B C37 H37C 109.5 . . ?
C4 C5 H5A 109.5 . . ?
C4 C5 H5B 109.5 . . ?
C4 C5 H5C 109.5 . . ?
H5A C5 H5B 109.5 . . ?
H5A C5 H5C 109.5 . . ?
H5B C5 H5C 109.5 . . ?
C55 C54 C58 120.1(2) . . ?
C53 C54 C55 117.89(18) . . ?
C53 C54 C58 122.0(2) . . ?
C56 C55 H55 118.9 . . ?
C54 C55 C56 122.2(2) . . ?
C54 C55 H55 118.9 . . ?
C16 C23 H23A 109.5 . . ?
C16 C23 H23B 109.5 . . ?
C16 C23 H23C 109.5 . . ?
H23A C23 H23B 109.5 . . ?
H23A C23 H23C 109.5 . . ?
H23B C23 H23C 109.5 . . ?
C52 C53 H53 118.8 . . ?
C54 C53 C52 122.4(2) . . ?
C54 C53 H53 118.8 . . ?
C52 C59 H59A 109.5 . . ?
C52 C59 H59B 109.5 . . ?
C52 C59 H59C 109.5 . . ?
H59A C59 H59B 109.5 . . ?
H59A C59 H59C 109.5 . . ?
H59B C59 H59C 109.5 . . ?
N4 C35 H35A 109.5 . . ?
N4 C35 H35B 109.5 . . ?
N4 C35 H35C 109.5 . . ?
H35A C35 H35B 109.5 . . ?
H35A C35 H35C 109.5 . . ?
H35B C35 H35C 109.5 . . ?
O4 C61 C62 102.31(14) . . ?
O4 C61 C60 108.56(19) . . ?
O4 C61 C65 106.80(17) . . ?
C60 C61 C62 114.66(18) . . ?
C60 C61 C65 110.9(2) . . ?
C65 C61 C62 112.9(2) . . ?
C26 C27 H27A 109.5 . . ?
C26 C27 H27B 109.5 . . ?
C26 C27 H27C 109.5 . . ?
H27A C27 H27B 109.5 . . ?
H27A C27 H27C 109.5 . . ?
H27B C27 H27C 109.5 . . ?
C11 C12 H12A 109.5 . . ?
C11 C12 H12B 109.5 . . ?
C11 C12 H12C 109.5 . . ?
H12A C12 H12B 109.5 . . ?
H12A C12 H12C 109.5 . . ?
H12B C12 H12C 109.5 . . ?
C11 C10 H10 119.0 . . ?
C9 C10 C11 121.9(2) . . ?
C9 C10 H10 119.0 . . ?
O1 B1 Zn1 123.45(13) . . ?
O1 B1 O2 110.37(15) . . ?
O2 B1 Zn1 126.00(13) . . ?
O3 B2 Zn2 125.31(14) . . ?
O3 B2 O4 109.68(15) . . ?
O4 B2 Zn2 124.62(13) . . ?
C8 C9 C13 120.7(2) . . ?
C10 C9 C8 118.30(19) . . ?
C10 C9 C13 121.0(2) . . ?
N8 C72 H72A 109.5 . . ?
N8 C72 H72B 109.5 . . ?
N8 C72 H72C 109.5 . . ?
H72A C72 H72B 109.5 . . ?
H72A C72 H72C 109.5 . . ?
H72B C72 H72C 109.5 . . ?
C26 C28 H28A 109.5 . . ?
C26 C28 H28B 109.5 . . ?
C26 C28 H28C 109.5 . . ?
H28A C28 H28B 109.5 . . ?
H28A C28 H28C 109.5 . . ?
H28B C28 H28C 109.5 . . ?
C62 C63 H63A 109.5 . . ?
C62 C63 H63B 109.5 . . ?
C62 C63 H63C 109.5 . . ?
H63A C63 H63B 109.5 . . ?
H63A C63 H63C 109.5 . . ?
H63B C63 H63C 109.5 . . ?
C25 C29 H29A 109.5 . . ?
C25 C29 H29B 109.5 . . ?
C25 C29 H29C 109.5 . . ?
H29A C29 H29B 109.5 . . ?
H29A C29 H29C 109.5 . . ?
H29B C29 H29C 109.5 . . ?
C54 C58 H58A 109.5 . . ?
C54 C58 H58B 109.5 . . ?
C54 C58 H58C 109.5 . . ?
H58A C58 H58B 109.5 . . ?
H58A C58 H58C 109.5 . . ?
H58B C58 H58C 109.5 . . ?
C62 C64 H64A 109.5 . . ?
C62 C64 H64B 109.5 . . ?
C62 C64 H64C 109.5 . . ?
H64A C64 H64B 109.5 . . ?
H64A C64 H64C 109.5 . . ?
H64B C64 H64C 109.5 . . ?
C61 C60 H60A 109.5 . . ?
C61 C60 H60B 109.5 . . ?
C61 C60 H60C 109.5 . . ?
H60A C60 H60B 109.5 . . ?
H60A C60 H60C 109.5 . . ?
H60B C60 H60C 109.5 . . ?
C25 C24 H24A 109.5 . . ?
C25 C24 H24B 109.5 . . ?
C25 C24 H24C 109.5 . . ?
H24A C24 H24B 109.5 . . ?
H24A C24 H24C 109.5 . . ?
H24B C24 H24C 109.5 . . ?
C9 C13 H13A 109.5 . . ?
C9 C13 H13B 109.5 . . ?
C9 C13 H13C 109.5 . . ?
H13A C13 H13B 109.5 . . ?
H13A C13 H13C 109.5 . . ?
H13B C13 H13C 109.5 . . ?
C61 C65 H65A 109.5 . . ?
C61 C65 H65B 109.5 . . ?
C61 C65 H65C 109.5 . . ?
H65A C65 H65B 109.5 . . ?
H65A C65 H65C 109.5 . . ?
H65B C65 H65C 109.5 . . ?

loop_
_geom_bond_atom_site_label_1
_geom_bond_atom_site_label_2
_geom_bond_distance
_geom_bond_site_symmetry_2
_geom_bond_publ_flag
Zn1 N1 2.0282(14) . ?
Zn1 N3 2.1189(14) . ?
Zn1 N2 2.0254(14) . ?
Zn1 B1 2.0847(19) . ?
Zn2 N6 2.0273(14) . ?
Zn2 N5 2.0308(14) . ?
Zn2 N7 2.1279(14) . ?
Zn2 B2 2.0809(19) . ?
O1 C26 1.457(2) . ?
O1 B1 1.378(2) . ?
O3 C62 1.462(2) . ?
O3 B2 1.383(2) . ?
O2 C25 1.456(2) . ?
O2 B1 1.381(2) . ?
N6 C51 1.432(2) . ?
N6 C40 1.324(2) . ?
N5 C42 1.435(2) . ?
N5 C38 1.328(2) . ?
N1 C2 1.321(2) . ?
N1 C6 1.434(2) . ?
N3 C34 1.348(2) . ?
N3 C30 1.345(2) . ?
O4 C61 1.458(2) . ?
O4 B2 1.391(2) . ?
N2 C15 1.432(2) . ?
N2 C4 1.328(2) . ?
N7 C66 1.345(2) . ?
N7 C70 1.346(2) . ?
N4 C32 1.355(2) . ?
N4 C36 1.453(2) . ?
N4 C35 1.456(2) . ?
N8 C68 1.357(2) . ?
N8 C71 1.457(2) . ?
N8 C72 1.452(2) . ?
C42 C43 1.398(2) . ?
C42 C47 1.404(2) . ?
C34 H34 0.9500 . ?
C34 C33 1.373(2) . ?
C2 C3 1.413(2) . ?
C2 C1 1.514(2) . ?
C32 C33 1.406(2) . ?
C32 C31 1.413(2) . ?
C51 C52 1.406(2) . ?
C51 C56 1.399(3) . ?
C40 C41 1.511(2) . ?
C40 C39 1.409(2) . ?
C6 C7 1.399(3) . ?
C6 C11 1.402(3) . ?
C15 C16 1.399(2) . ?
C15 C20 1.404(2) . ?
C66 H66 0.9500 . ?
C66 C67 1.376(2) . ?
C38 C39 1.407(2) . ?
C38 C37 1.509(2) . ?
C43 C44 1.395(2) . ?
C43 C50 1.504(2) . ?
C33 H33 0.9500 . ?
C31 H31 0.9500 . ?
C31 C30 1.372(2) . ?
C69 H69 0.9500 . ?
C69 C68 1.412(2) . ?
C69 C70 1.373(2) . ?
C67 H67 0.9500 . ?
C67 C68 1.411(2) . ?
C44 H44 0.9500 . ?
C44 C45 1.386(3) . ?
C41 H41A 0.9800 . ?
C41 H41B 0.9800 . ?
C41 H41C 0.9800 . ?
C3 H3 0.9500 . ?
C3 C4 1.407(2) . ?
C39 H39 0.9500 . ?
C47 C46 1.392(2) . ?
C47 C48 1.506(2) . ?
C18 C17 1.389(3) . ?
C18 C19 1.392(3) . ?
C18 C22 1.514(2) . ?
C17 H17 0.9500 . ?
C17 C16 1.398(2) . ?
C16 C23 1.504(2) . ?
C4 C5 1.511(2) . ?
C7 C14 1.504(3) . ?
C7 C8 1.400(3) . ?
C70 H70 0.9500 . ?
C1 H1A 0.9800 . ?
C1 H1B 0.9800 . ?
C1 H1C 0.9800 . ?
C26 C25 1.545(3) . ?
C26 C27 1.514(3) . ?
C26 C28 1.505(3) . ?
C20 C19 1.394(2) . ?
C20 C21 1.504(2) . ?
C52 C53 1.400(3) . ?
C52 C59 1.500(3) . ?
C30 H30 0.9500 . ?
C56 C57 1.499(3) . ?
C56 C55 1.396(3) . ?
C45 C46 1.391(3) . ?
C45 C49 1.509(2) . ?
C46 H46 0.9500 . ?
C50 H50A 0.9800 . ?
C50 H50B 0.9800 . ?
C50 H50C 0.9800 . ?
C14 H14A 0.9800 . ?
C14 H14B 0.9800 . ?
C14 H14C 0.9800 . ?
C19 H19 0.9500 . ?
C11 C12 1.501(3) . ?
C11 C10 1.397(3) . ?
C25 C29 1.529(3) . ?
C25 C24 1.508(3) . ?
C57 H57A 0.9800 . ?
C57 H57B 0.9800 . ?
C57 H57C 0.9800 . ?
C22 H22A 0.9800 . ?
C22 H22B 0.9800 . ?
C22 H22C 0.9800 . ?
C71 H71A 0.9800 . ?
C71 H71B 0.9800 . ?
C71 H71C 0.9800 . ?
C21 H21A 0.9800 . ?
C21 H21B 0.9800 . ?
C21 H21C 0.9800 . ?
C62 C61 1.546(3) . ?
C62 C63 1.515(3) . ?
C62 C64 1.512(3) . ?
C49 H49A 0.9800 . ?
C49 H49B 0.9800 . ?
C49 H49C 0.9800 . ?
C48 H48A 0.9800 . ?
C48 H48B 0.9800 . ?
C48 H48C 0.9800 . ?
C36 H36A 0.9800 . ?
C36 H36B 0.9800 . ?
C36 H36C 0.9800 . ?
C8 H8 0.9500 . ?
C8 C9 1.385(3) . ?
C37 H37A 0.9800 . ?
C37 H37B 0.9800 . ?
C37 H37C 0.9800 . ?
C5 H5A 0.9800 . ?
C5 H5B 0.9800 . ?
C5 H5C 0.9800 . ?
C54 C55 1.387(3) . ?
C54 C53 1.381(3) . ?
C54 C58 1.517(3) . ?
C55 H55 0.9500 . ?
C23 H23A 0.9800 . ?
C23 H23B 0.9800 . ?
C23 H23C 0.9800 . ?
C53 H53 0.9500 . ?
C59 H59A 0.9800 . ?
C59 H59B 0.9800 . ?
C59 H59C 0.9800 . ?
C35 H35A 0.9800 . ?
C35 H35B 0.9800 . ?
C35 H35C 0.9800 . ?
C61 C60 1.513(3) . ?
C61 C65 1.521(3) . ?
C27 H27A 0.9800 . ?
C27 H27B 0.9800 . ?
C27 H27C 0.9800 . ?
C12 H12A 0.9800 . ?
C12 H12B 0.9800 . ?
C12 H12C 0.9800 . ?
C10 H10 0.9500 . ?
C10 C9 1.384(3) . ?
C9 C13 1.516(3) . ?
C72 H72A 0.9800 . ?
C72 H72B 0.9800 . ?
C72 H72C 0.9800 . ?
C28 H28A 0.9800 . ?
C28 H28B 0.9800 . ?
C28 H28C 0.9800 . ?
C63 H63A 0.9800 . ?
C63 H63B 0.9800 . ?
C63 H63C 0.9800 . ?
C29 H29A 0.9800 . ?
C29 H29B 0.9800 . ?
C29 H29C 0.9800 . ?
C58 H58A 0.9800 . ?
C58 H58B 0.9800 . ?
C58 H58C 0.9800 . ?
C64 H64A 0.9800 . ?
C64 H64B 0.9800 . ?
C64 H64C 0.9800 . ?
C60 H60A 0.9800 . ?
C60 H60B 0.9800 . ?
C60 H60C 0.9800 . ?
C24 H24A 0.9800 . ?
C24 H24B 0.9800 . ?
C24 H24C 0.9800 . ?
C13 H13A 0.9800 . ?
C13 H13B 0.9800 . ?
C13 H13C 0.9800 . ?
C65 H65A 0.9800 . ?
C65 H65B 0.9800 . ?
C65 H65C 0.9800 . ?

loop_
_geom_torsion_atom_site_label_1
_geom_torsion_atom_site_label_2
_geom_torsion_atom_site_label_3
_geom_torsion_atom_site_label_4
_geom_torsion
_geom_torsion_site_symmetry_1
_geom_torsion_site_symmetry_2
_geom_torsion_site_symmetry_3
_geom_torsion_site_symmetry_4
_geom_torsion_publ_flag
Zn1 N1 C2 C3 -2.7(2) . . . . ?
Zn1 N1 C2 C1 179.05(11) . . . . ?
Zn1 N1 C6 C7 -90.79(17) . . . . ?
Zn1 N1 C6 C11 84.29(17) . . . . ?
Zn1 N3 C34 C33 -173.31(13) . . . . ?
Zn1 N3 C30 C31 173.31(14) . . . . ?
Zn1 N2 C15 C16 93.12(17) . . . . ?
Zn1 N2 C15 C20 -84.21(17) . . . . ?
Zn1 N2 C4 C3 6.4(2) . . . . ?
Zn1 N2 C4 C5 -175.13(13) . . . . ?
Zn2 N6 C51 C52 -87.84(17) . . . . ?
Zn2 N6 C51 C56 88.99(17) . . . . ?
Zn2 N6 C40 C41 -175.92(11) . . . . ?
Zn2 N6 C40 C39 5.3(2) . . . . ?
Zn2 N5 C42 C43 -92.27(16) . . . . ?
Zn2 N5 C42 C47 85.84(16) . . . . ?
Zn2 N5 C38 C39 0.0(2) . . . . ?
Zn2 N5 C38 C37 -178.36(12) . . . . ?
Zn2 N7 C66 C67 169.77(13) . . . . ?
Zn2 N7 C70 C69 -169.04(14) . . . . ?
O1 C26 C25 O2 -27.06(18) . . . . ?
O1 C26 C25 C29 -144.21(17) . . . . ?
O1 C26 C25 C24 87.35(19) . . . . ?
O3 C62 C61 O4 28.08(19) . . . . ?
O3 C62 C61 C60 145.38(19) . . . . ?
O3 C62 C61 C65 -86.34(19) . . . . ?
N6 C51 C52 C53 -179.59(16) . . . . ?
N6 C51 C52 C59 1.9(2) . . . . ?
N6 C51 C56 C57 -1.0(2) . . . . ?
N6 C51 C56 C55 -179.84(15) . . . . ?
N6 C40 C39 C38 8.8(3) . . . . ?
N5 C42 C43 C44 179.31(15) . . . . ?
N5 C42 C43 C50 -1.0(2) . . . . ?
N5 C42 C47 C46 179.99(15) . . . . ?
N5 C42 C47 C48 -0.3(2) . . . . ?
N5 C38 C39 C40 -11.9(3) . . . . ?
N1 C2 C3 C4 -14.1(3) . . . . ?
N1 C6 C7 C14 -0.9(2) . . . . ?
N1 C6 C7 C8 177.64(16) . . . . ?
N1 C6 C11 C12 -0.3(3) . . . . ?
N1 C6 C11 C10 -178.15(16) . . . . ?
N3 C34 C33 C32 0.7(3) . . . . ?
N2 C15 C16 C17 178.50(15) . . . . ?
N2 C15 C16 C23 -1.9(2) . . . . ?
N2 C15 C20 C19 -178.41(15) . . . . ?
N2 C15 C20 C21 3.5(2) . . . . ?
N7 C66 C67 C68 -1.2(3) . . . . ?
N4 C32 C33 C34 174.87(17) . . . . ?
N4 C32 C31 C30 -174.72(17) . . . . ?
C42 N5 C38 C39 172.45(15) . . . . ?
C42 N5 C38 C37 -5.9(2) . . . . ?
C42 C43 C44 C45 0.2(2) . . . . ?
C42 C47 C46 C45 1.2(3) . . . . ?
C34 N3 C30 C31 -3.0(3) . . . . ?
C2 N1 C6 C7 95.1(2) . . . . ?
C2 N1 C6 C11 -89.8(2) . . . . ?
C2 C3 C4 N2 12.0(3) . . . . ?
C2 C3 C4 C5 -166.52(17) . . . . ?
C32 C31 C30 N3 -1.0(3) . . . . ?
C51 N6 C40 C41 8.5(2) . . . . ?
C51 N6 C40 C39 -170.23(15) . . . . ?
C51 C52 C53 C54 -1.0(3) . . . . ?
C51 C56 C55 C54 -0.1(3) . . . . ?
C40 N6 C51 C52 87.97(19) . . . . ?
C40 N6 C51 C56 -95.20(19) . . . . ?
C6 N1 C2 C3 170.99(16) . . . . ?
C6 N1 C2 C1 -7.3(2) . . . . ?
C6 C7 C8 C9 -0.5(3) . . . . ?
C6 C11 C10 C9 1.3(3) . . . . ?
C15 N2 C4 C3 -167.27(15) . . . . ?
C15 N2 C4 C5 11.2(2) . . . . ?
C15 C20 C19 C18 -0.9(3) . . . . ?
C66 N7 C70 C69 2.9(3) . . . . ?
C66 C67 C68 N8 -175.34(17) . . . . ?
C66 C67 C68 C69 4.5(2) . . . . ?
C38 N5 C42 C43 94.98(19) . . . . ?
C38 N5 C42 C47 -86.91(19) . . . . ?
C43 C42 C47 C46 -1.9(2) . . . . ?
C43 C42 C47 C48 177.83(16) . . . . ?
C43 C44 C45 C46 -0.9(2) . . . . ?
C43 C44 C45 C49 -179.51(16) . . . . ?
C33 C32 C31 C30 4.8(3) . . . . ?
C31 C32 C33 C34 -4.6(2) . . . . ?
C44 C45 C46 C47 0.2(3) . . . . ?
C41 C40 C39 C38 -170.00(17) . . . . ?
C47 C42 C43 C44 1.2(2) . . . . ?
C47 C42 C43 C50 -179.09(16) . . . . ?
C18 C17 C16 C15 0.9(3) . . . . ?
C18 C17 C16 C23 -178.69(16) . . . . ?
C17 C18 C19 C20 -2.4(3) . . . . ?
C16 C15 C20 C19 4.2(3) . . . . ?
C16 C15 C20 C21 -173.86(16) . . . . ?
C68 C69 C70 N7 0.5(3) . . . . ?
C4 N2 C15 C16 -92.94(19) . . . . ?
C4 N2 C15 C20 89.73(19) . . . . ?
C7 C6 C11 C12 174.74(17) . . . . ?
C7 C6 C11 C10 -3.1(3) . . . . ?
C7 C8 C9 C10 -1.3(3) . . . . ?
C7 C8 C9 C13 179.7(2) . . . . ?
C70 N7 C66 C67 -2.5(2) . . . . ?
C70 C69 C68 N8 175.65(17) . . . . ?
C70 C69 C68 C67 -4.2(2) . . . . ?
C1 C2 C3 C4 164.19(17) . . . . ?
C26 O1 B1 Zn1 177.82(12) . . . . ?
C26 O1 B1 O2 -6.7(2) . . . . ?
C20 C15 C16 C17 -4.2(2) . . . . ?
C20 C15 C16 C23 175.35(16) . . . . ?
C52 C51 C56 C57 175.81(16) . . . . ?
C52 C51 C56 C55 -3.1(2) . . . . ?
C30 N3 C34 C33 3.2(3) . . . . ?
C56 C51 C52 C53 3.6(3) . . . . ?
C56 C51 C52 C59 -174.95(16) . . . . ?
C50 C43 C44 C45 -179.51(16) . . . . ?
C14 C7 C8 C9 178.06(18) . . . . ?
C19 C18 C17 C16 2.4(3) . . . . ?
C11 C6 C7 C14 -175.85(16) . . . . ?
C11 C6 C7 C8 2.7(3) . . . . ?
C11 C10 C9 C8 0.8(3) . . . . ?
C11 C10 C9 C13 179.9(2) . . . . ?
C25 O2 B1 Zn1 163.11(14) . . . . ?
C25 O2 B1 O1 -12.2(2) . . . . ?
C57 C56 C55 C54 -178.94(17) . . . . ?
C22 C18 C17 C16 -179.56(16) . . . . ?
C22 C18 C19 C20 179.58(16) . . . . ?
C71 N8 C68 C69 -176.74(17) . . . . ?
C71 N8 C68 C67 3.1(3) . . . . ?
C21 C20 C19 C18 177.18(17) . . . . ?
C62 O3 B2 Zn2 -179.33(13) . . . . ?
C62 O3 B2 O4 7.5(2) . . . . ?
C49 C45 C46 C47 178.84(16) . . . . ?
C48 C47 C46 C45 -178.54(16) . . . . ?
C36 N4 C32 C33 -2.2(3) . . . . ?
C36 N4 C32 C31 177.25(17) . . . . ?
C37 C38 C39 C40 166.59(17) . . . . ?
C55 C54 C53 C52 -2.0(3) . . . . ?
C53 C54 C55 C56 2.6(3) . . . . ?
C59 C52 C53 C54 177.49(18) . . . . ?
C35 N4 C32 C33 -176.91(18) . . . . ?
C35 N4 C32 C31 2.5(3) . . . . ?
C61 O4 B2 Zn2 -161.06(14) . . . . ?
C61 O4 B2 O3 12.2(2) . . . . ?
C27 C26 C25 O2 87.23(18) . . . . ?
C27 C26 C25 C29 -29.9(2) . . . . ?
C27 C26 C25 C24 -158.36(18) . . . . ?
C12 C11 C10 C9 -176.5(2) . . . . ?
B1 O1 C26 C25 21.25(18) . . . . ?
B1 O1 C26 C27 -97.43(17) . . . . ?
B1 O1 C26 C28 144.14(18) . . . . ?
B1 O2 C25 C26 24.47(19) . . . . ?
B1 O2 C25 C29 145.60(17) . . . . ?
B1 O2 C25 C24 -95.6(2) . . . . ?
B2 O3 C62 C61 -22.40(19) . . . . ?
B2 O3 C62 C63 96.69(18) . . . . ?
B2 O3 C62 C64 -145.32(19) . . . . ?
B2 O4 C61 C62 -25.2(2) . . . . ?
B2 O4 C61 C60 -146.78(19) . . . . ?
B2 O4 C61 C65 93.6(2) . . . . ?
C72 N8 C68 C69 -2.6(3) . . . . ?
C72 N8 C68 C67 177.22(18) . . . . ?
C28 C26 C25 O2 -145.30(17) . . . . ?
C28 C26 C25 C29 97.5(2) . . . . ?
C28 C26 C25 C24 -30.9(2) . . . . ?
C63 C62 C61 O4 -85.68(19) . . . . ?
C63 C62 C61 C60 31.6(3) . . . . ?
C63 C62 C61 C65 159.90(18) . . . . ?
C58 C54 C55 C56 -176.08(18) . . . . ?
C58 C54 C53 C52 176.61(19) . . . . ?
C64 C62 C61 O4 146.38(17) . . . . ?
C64 C62 C61 C60 -96.3(2) . . . . ?
C64 C62 C61 C65 32.0(2) . . . . ?
